data_2204340
loop_
_publ_author_name
'Pretorius,  Mari\'e'
'Williams, D. Bradley G.'
'Roodt,  Andreas'
'Muller,  Alfred'

_publ_section_title
;Dichloro({<i>N</i>-[2-(diphenylphosphino-\k<i>P</i>)benzyl]benzylamino}diphenylphosphine-\k<i>P</i>)palladium(II)
 toluene solvate
;
_journal_issue 10
_journal_name_full 'Acta Crystallographica Section E'
_journal_page_first m1439
_journal_page_last m1441
_journal_paper_doi 10.1107/S1600536804022214
_journal_volume 60
_journal_year 2004
_chemical_formula_moiety 'C38 H33 Cl2 N P2 Pd, C7 H8'
_chemical_formula_sum 'C45 H41 Cl2 N P2 Pd'
_chemical_formula_weight 835.03
_space_group_IT_number 14
_symmetry_cell_setting monoclinic
_symmetry_space_group_name_Hall '-P 2yn'
_symmetry_space_group_name_H-M 'P 1 21/n 1'
_audit_creation_method 'WinGX routine CIF_UPDATE'
_cell_angle_alpha 90
_cell_angle_beta 95.30(3)
_cell_angle_gamma 90
_cell_formula_units_Z 4
_cell_length_a 13.261(3)
_cell_length_b 21.510(4)
_cell_length_c 13.978(3)
_cell_measurement_reflns_used 1002
_cell_measurement_temperature 293(2)
_cell_measurement_theta_max 25.814
_cell_measurement_theta_min 2.9
_cell_volume 3970.1(15)
_computing_cell_refinement 'SAINT-Plus (Bruker, 1998)'
_computing_data_collection 'SMART-NT (Bruker, 1998)'
_computing_data_reduction 'SAINT-Plus and XPREP (Bruker, 1998)'
_computing_molecular_graphics 'DIAMOND (Brandenburg & Berndt, 2001)'
_computing_publication_material 'WinGX (Farrugia, 1999)'
_computing_structure_refinement 'SHELXL97 (Sheldrick, 1997)'
_computing_structure_solution 'SIR97 (Altomare et al., 1999)'
_diffrn_measured_fraction_theta_full 0.99
_diffrn_measured_fraction_theta_max 0.99
_diffrn_measurement_device_type
;
        Bruker SMART CCD 1K
;
_diffrn_measurement_method \w
_diffrn_radiation_source 'fine-focus sealed tube'
_diffrn_radiation_type MoK\a
_diffrn_radiation_wavelength 0.71073
_diffrn_reflns_av_R_equivalents 0.0468
_diffrn_reflns_limit_h_max 17
_diffrn_reflns_limit_h_min -17
_diffrn_reflns_limit_k_max 18
_diffrn_reflns_limit_k_min -28
_diffrn_reflns_limit_l_max 15
_diffrn_reflns_limit_l_min -18
_diffrn_reflns_number 27177
_diffrn_reflns_theta_full 28.32
_diffrn_reflns_theta_max 28.32
_diffrn_reflns_theta_min 1.74
_diffrn_standards_decay_% 0
_diffrn_standards_interval_count 0
_diffrn_standards_interval_time 0
_diffrn_standards_number 0
_exptl_absorpt_coefficient_mu 0.715
_exptl_absorpt_correction_T_max 0.894
_exptl_absorpt_correction_T_min 0.699
_exptl_absorpt_correction_type multi-scan
_exptl_absorpt_process_details
;
 (SADABS; Bruker, 1998)
;
_exptl_crystal_colour yellow
_exptl_crystal_density_diffrn 1.397
_exptl_crystal_density_method 'not measured'
_exptl_crystal_description 'rectangular block'
_exptl_crystal_F_000 1712
_exptl_crystal_size_max 0.54
_exptl_crystal_size_mid 0.18
_exptl_crystal_size_min 0.16
_refine_diff_density_max 0.366
_refine_diff_density_min -0.589
_refine_ls_extinction_method none
_refine_ls_goodness_of_fit_ref 0.982
_refine_ls_hydrogen_treatment constr
_refine_ls_matrix_type full
_refine_ls_number_parameters 461
_refine_ls_number_reflns 9803
_refine_ls_number_restraints 0
_refine_ls_restrained_S_all 0.982
_refine_ls_R_factor_gt 0.041
_refine_ls_shift/su_max 0.001
_refine_ls_structure_factor_coef Fsqd
_refine_ls_weighting_details 'calc w=1/[\s^2^(Fo^2^)+(0.036P)^2^] where P=(Fo^2^+2Fc^2^)/3'
_refine_ls_weighting_scheme calc
_refine_ls_wR_factor_ref 0.088
_reflns_number_gt 6070
_reflns_number_total 9803
_reflns_threshold_expression I>2\s(I)
_cod_data_source_file hb6085.cif
_cod_data_source_block III
_cod_original_cell_volume 3970.0(14)
_cod_original_sg_symbol_H-M 'P 21/n'
_cod_database_code 2204340
_cod_database_fobs_code 2204340

loop_
_symmetry_equiv_pos_as_xyz
'x, y, z'
'-x+1/2, y+1/2, -z+1/2'
'-x, -y, -z'
'x-1/2, -y-1/2, z-1/2'

loop_
_atom_site_label
_atom_site_fract_x
_atom_site_fract_y
_atom_site_fract_z
_atom_site_U_iso_or_equiv
_atom_site_adp_type
_atom_site_calc_flag
_atom_site_refinement_flags
_atom_site_occupancy
_atom_site_type_symbol
Pd 0.267295(15) 0.254284(9) 0.126220(14) 0.03323(7) Uani d . 1 Pd
P1 0.15571(5) 0.31675(3) 0.04101(5) 0.03078(16) Uani d . 1 P
P2 0.26069(5) 0.17525(3) 0.01766(5) 0.03548(17) Uani d . 1 P
Cl1 0.37127(6) 0.18594(4) 0.22255(6) 0.0557(2) Uani d . 1 Cl
Cl2 0.28178(6) 0.32741(4) 0.25008(5) 0.0540(2) Uani d . 1 Cl
N 0.17706(16) 0.32996(9) -0.07318(14) 0.0334(5) Uani d . 1 N
C46 0.1770(2) 0.17723(13) -0.09472(19) 0.0380(7) Uani d . 1 C
C22 -0.0273(2) 0.25405(13) -0.0210(2) 0.0428(7) Uani d . 1 C
H22 -0.012 0.2602 -0.0839 0.051 Uiso calc R 1 H
C31 0.1565(2) 0.40477(12) -0.20917(19) 0.0382(7) Uani d . 1 C
CN1 0.1049(2) 0.36818(13) -0.13536(18) 0.0390(7) Uani d . 1 C
HN1A 0.0705 0.3968 -0.0956 0.047 Uiso calc R 1 H
HN1B 0.0541 0.3412 -0.1681 0.047 Uiso calc R 1 H
C45 0.1141(2) 0.12739(14) -0.1236(2) 0.0494(8) Uani d . 1 C
H45 0.1115 0.0928 -0.0839 0.059 Uiso calc R 1 H
C21 0.03464(19) 0.27883(12) 0.05401(19) 0.0326(6) Uani d . 1 C
C25 -0.0758(3) 0.23615(16) 0.1647(2) 0.0599(9) Uani d . 1 C
H25 -0.0926 0.2309 0.2273 0.072 Uiso calc R 1 H
CN2 0.2387(2) 0.28607(12) -0.12506(18) 0.0365(6) Uani d . 1 C
HN2A 0.2984 0.2744 -0.0835 0.044 Uiso calc R 1 H
HN2B 0.2611 0.3067 -0.1811 0.044 Uiso calc R 1 H
C11 0.1419(2) 0.39565(12) 0.08379(18) 0.0363(6) Uani d . 1 C
C41 0.1808(2) 0.22843(13) -0.15636(19) 0.0377(7) Uani d . 1 C
C26 0.0099(2) 0.26922(14) 0.1478(2) 0.0457(7) Uani d . 1 C
H26 0.0514 0.2852 0.1993 0.055 Uiso calc R 1 H
C16 0.0513(2) 0.41974(14) 0.1075(2) 0.0485(8) Uani d . 1 C
H16 -0.0059 0.3946 0.1047 0.058 Uiso calc R 1 H
C51 0.2241(2) 0.10366(13) 0.0723(2) 0.0421(7) Uani d . 1 C
C42 0.1227(2) 0.22782(15) -0.2439(2) 0.0498(8) Uani d . 1 C
H42 0.1268 0.2612 -0.2857 0.06 Uiso calc R 1 H
C12 0.2257(3) 0.43441(14) 0.0878(2) 0.0504(8) Uani d . 1 C
H12 0.2873 0.4189 0.0716 0.06 Uiso calc R 1 H
C61 0.3838(2) 0.16336(13) -0.0281(2) 0.0411(7) Uani d . 1 C
C56 0.2879(3) 0.05275(14) 0.0848(2) 0.0530(8) Uani d . 1 C
H56 0.3537 0.0554 0.0671 0.064 Uiso calc R 1 H
C52 0.1270(3) 0.09906(17) 0.1022(3) 0.0704(11) Uani d . 1 C
H52 0.0836 0.1331 0.0967 0.085 Uiso calc R 1 H
C62 0.3942(3) 0.12028(17) -0.0999(2) 0.0648(10) Uani d . 1 C
H62 0.3394 0.0958 -0.1228 0.078 Uiso calc R 1 H
C13 0.2188(3) 0.49565(15) 0.1156(2) 0.0671(10) Uani d . 1 C
H13 0.2756 0.5212 0.1183 0.081 Uiso calc R 1 H
C23 -0.1124(2) 0.21990(16) -0.0030(2) 0.0580(9) Uani d . 1 C
H23 -0.1534 0.203 -0.054 0.07 Uiso calc R 1 H
C36 0.2434(2) 0.43794(15) -0.1854(2) 0.0563(9) Uani d . 1 C
H36 0.2704 0.4391 -0.1216 0.068 Uiso calc R 1 H
C35 0.2920(3) 0.46983(17) -0.2543(3) 0.0711(11) Uani d . 1 C
H35 0.3511 0.4919 -0.2368 0.085 Uiso calc R 1 H
C33 0.1637(3) 0.43692(17) -0.3729(2) 0.0727(11) Uani d . 1 C
H33 0.1353 0.437 -0.4362 0.087 Uiso calc R 1 H
C32 0.1163(3) 0.40479(14) -0.3037(2) 0.0550(9) Uani d . 1 C
H32 0.0568 0.3831 -0.3212 0.066 Uiso calc R 1 H
C44 0.0554(2) 0.12893(16) -0.2109(2) 0.0594(9) Uani d . 1 C
H44 0.0132 0.0956 -0.2292 0.071 Uiso calc R 1 H
C55 0.2550(3) -0.00199(16) 0.1232(3) 0.0741(11) Uani d . 1 C
H55 0.2983 -0.036 0.1305 0.089 Uiso calc R 1 H
C24 -0.1366(2) 0.21087(17) 0.0896(3) 0.0651(10) Uani d . 1 C
H24 -0.1936 0.1879 0.1013 0.078 Uiso calc R 1 H
C14 0.1285(4) 0.51863(16) 0.1393(2) 0.0748(12) Uani d . 1 C
H14 0.1238 0.5599 0.1581 0.09 Uiso calc R 1 H
C15 0.0453(3) 0.48154(16) 0.1355(2) 0.0679(10) Uani d . 1 C
H15 -0.016 0.4976 0.1517 0.081 Uiso calc R 1 H
C02 0.6808(3) 0.3810(2) 0.0153(4) 0.0835(12) Uani d . 1 C
C64 0.5663(3) 0.1509(3) -0.1071(3) 0.0982(18) Uani d . 1 C
H64 0.6279 0.1468 -0.1333 0.118 Uiso calc R 1 H
C43 0.0594(3) 0.17919(16) -0.2704(2) 0.0608(9) Uani d . 1 C
H43 0.0193 0.1804 -0.3286 0.073 Uiso calc R 1 H
C34 0.2519(3) 0.46846(16) -0.3486(3) 0.0711(11) Uani d . 1 C
H34 0.2847 0.4889 -0.3956 0.085 Uiso calc R 1 H
C54 0.1603(4) -0.0061(2) 0.1501(3) 0.0902(14) Uani d . 1 C
H54 0.1387 -0.0432 0.1756 0.108 Uiso calc R 1 H
C63 0.4871(3) 0.1137(2) -0.1378(3) 0.0901(15) Uani d . 1 C
H63 0.495 0.0837 -0.1844 0.108 Uiso calc R 1 H
C48 0.4654(2) 0.20058(16) 0.0021(2) 0.0591(9) Uani d . 1 C
H48 0.4594 0.2301 0.0498 0.071 Uiso calc R 1 H
C05 0.5251(5) 0.3759(3) -0.1290(4) 0.126(2) Uani d . 1 C
H05 0.472 0.3739 -0.1772 0.151 Uiso calc R 1 H
C50 0.5555(3) 0.1940(2) -0.0382(3) 0.0818(13) Uani d . 1 C
H50 0.6099 0.2196 -0.0178 0.098 Uiso calc R 1 H
C04 0.6134(6) 0.3464(2) -0.1403(4) 0.1197(19) Uani d . 1 C
H04 0.6207 0.3247 -0.1967 0.144 Uiso calc R 1 H
C07 0.5915(4) 0.4112(2) 0.0238(3) 0.0972(15) Uani d . 1 C
H07 0.5835 0.4341 0.079 0.117 Uiso calc R 1 H
C53 0.0954(3) 0.0434(2) 0.1404(3) 0.0921(14) Uani d . 1 C
H53 0.0302 0.0398 0.1592 0.11 Uiso calc R 1 H
C03 0.6917(4) 0.3482(2) -0.0701(5) 0.1021(15) Uani d . 1 C
H03 0.7521 0.3279 -0.0786 0.123 Uiso calc R 1 H
C06 0.5139(4) 0.4084(3) -0.0474(4) 0.1144(17) Uani d . 1 C
H06 0.4532 0.4287 -0.04 0.137 Uiso calc R 1 H
C01 0.7670(3) 0.3861(2) 0.0922(4) 0.1282(19) Uani d . 1 C
H01A 0.7967 0.4267 0.0901 0.192 Uiso calc R 1 H
H01B 0.8171 0.3552 0.0818 0.192 Uiso calc R 1 H
H01C 0.7424 0.3797 0.1539 0.192 Uiso calc R 1 H

loop_
_atom_site_aniso_label
_atom_site_aniso_U_11
_atom_site_aniso_U_22
_atom_site_aniso_U_33
_atom_site_aniso_U_12
_atom_site_aniso_U_13
_atom_site_aniso_U_23
Pd 0.02933(10) 0.03490(13) 0.03490(12) 0.00409(10) -0.00003(8) 0.00107(10)
P1 0.0298(4) 0.0294(4) 0.0332(4) 0.0024(3) 0.0033(3) 0.0004(3)
P2 0.0343(4) 0.0316(4) 0.0410(4) 0.0051(3) 0.0055(3) 0.0025(3)
Cl1 0.0531(5) 0.0522(5) 0.0581(5) 0.0123(4) -0.0157(4) 0.0070(4)
Cl2 0.0589(5) 0.0587(5) 0.0423(4) 0.0116(4) -0.0070(4) -0.0108(4)
N 0.0335(12) 0.0315(12) 0.0355(12) 0.0058(10) 0.0044(10) 0.0037(10)
C46 0.0379(16) 0.0361(16) 0.0401(16) 0.0061(13) 0.0042(13) -0.0064(13)
C22 0.0389(15) 0.0458(18) 0.0442(16) 0.0006(15) 0.0061(13) 0.0024(15)
C31 0.0463(17) 0.0306(15) 0.0372(16) 0.0060(13) 0.0011(13) 0.0044(13)
CN1 0.0368(16) 0.0409(16) 0.0388(16) 0.0064(14) 0.0001(13) 0.0032(13)
C45 0.0492(19) 0.0392(17) 0.059(2) 0.0046(15) 0.0022(16) -0.0023(15)
C21 0.0301(14) 0.0306(14) 0.0373(16) 0.0039(12) 0.0032(12) 0.0039(12)
C25 0.053(2) 0.077(3) 0.053(2) -0.0042(19) 0.0176(17) 0.0144(18)
CN2 0.0378(15) 0.0372(15) 0.0353(15) 0.0072(13) 0.0085(12) 0.0047(13)
C11 0.0482(17) 0.0306(15) 0.0301(15) 0.0036(14) 0.0035(13) 0.0016(12)
C41 0.0406(16) 0.0383(16) 0.0344(16) 0.0101(13) 0.0051(13) -0.0038(13)
C26 0.0402(16) 0.0535(19) 0.0436(17) 0.0006(14) 0.0049(14) 0.0035(14)
C16 0.0560(19) 0.0389(17) 0.0513(19) 0.0102(16) 0.0093(16) -0.0003(15)
C51 0.0492(18) 0.0365(17) 0.0413(17) -0.0003(14) 0.0078(14) 0.0016(13)
C42 0.059(2) 0.0454(18) 0.0448(18) 0.0083(16) 0.0039(16) -0.0040(15)
C12 0.062(2) 0.0433(19) 0.0458(18) -0.0047(17) 0.0039(16) -0.0036(15)
C61 0.0389(16) 0.0416(17) 0.0442(17) 0.0134(14) 0.0119(14) 0.0072(14)
C56 0.067(2) 0.0406(18) 0.0507(19) 0.0049(17) 0.0036(16) 0.0064(15)
C52 0.073(3) 0.057(2) 0.086(3) -0.002(2) 0.033(2) 0.006(2)
C62 0.059(2) 0.081(3) 0.056(2) 0.019(2) 0.0151(18) -0.0012(19)
C13 0.093(3) 0.041(2) 0.066(2) -0.015(2) 0.005(2) -0.0025(18)
C23 0.0427(19) 0.066(2) 0.064(2) -0.0121(17) -0.0009(16) -0.0043(18)
C36 0.065(2) 0.055(2) 0.0463(19) -0.0123(18) -0.0060(16) 0.0090(16)
C35 0.072(2) 0.068(2) 0.073(3) -0.025(2) 0.002(2) 0.022(2)
C33 0.106(3) 0.067(2) 0.043(2) -0.018(2) -0.006(2) 0.0159(18)
C32 0.068(2) 0.051(2) 0.0438(19) -0.0140(17) -0.0079(16) 0.0086(16)
C44 0.054(2) 0.049(2) 0.072(2) -0.0010(17) -0.0120(18) -0.0146(19)
C55 0.108(3) 0.042(2) 0.071(3) 0.008(2) 0.004(2) 0.0131(19)
C24 0.044(2) 0.070(2) 0.083(3) -0.0174(18) 0.0145(19) 0.008(2)
C14 0.128(4) 0.0323(19) 0.064(2) 0.006(2) 0.011(2) -0.0081(17)
C15 0.093(3) 0.046(2) 0.067(2) 0.026(2) 0.020(2) -0.0008(18)
C02 0.068(3) 0.069(3) 0.113(4) -0.006(2) 0.008(3) 0.029(3)
C64 0.068(3) 0.137(5) 0.097(4) 0.046(3) 0.050(3) 0.070(3)
C43 0.063(2) 0.061(2) 0.055(2) 0.0101(19) -0.0157(17) -0.0110(18)
C34 0.099(3) 0.058(2) 0.058(2) -0.015(2) 0.017(2) 0.0181(19)
C54 0.131(4) 0.058(3) 0.084(3) -0.021(3) 0.020(3) 0.018(2)
C63 0.089(3) 0.123(4) 0.062(3) 0.049(3) 0.031(3) 0.004(2)
C48 0.0433(19) 0.053(2) 0.083(3) 0.0066(17) 0.0129(18) 0.0128(18)
C05 0.118(5) 0.113(5) 0.141(6) -0.003(4) -0.021(4) 0.008(4)
C50 0.048(2) 0.085(3) 0.117(4) 0.009(2) 0.028(2) 0.038(3)
C04 0.162(6) 0.078(4) 0.117(5) -0.007(4) 0.000(4) -0.001(3)
C07 0.079(3) 0.125(4) 0.089(3) 0.018(3) 0.015(3) 0.025(3)
C53 0.095(3) 0.080(3) 0.108(3) -0.022(3) 0.043(3) 0.019(3)
C03 0.105(4) 0.055(3) 0.150(5) -0.001(3) 0.032(4) 0.012(3)
C06 0.086(4) 0.139(5) 0.117(4) 0.014(3) 0.003(3) 0.010(4)
C01 0.080(3) 0.121(4) 0.177(5) 0.000(3) -0.024(3) 0.022(4)

loop_
_atom_type_symbol
_atom_type_description
_atom_type_scat_dispersion_real
_atom_type_scat_dispersion_imag
_atom_type_scat_source
C C 0.0033 0.0016 'International Tables Vol C Tables 4.2.6.8 and 6.1.1.4'
H H 0 0 'International Tables Vol C Tables 4.2.6.8 and 6.1.1.4'
N N 0.0061 0.0033 'International Tables Vol C Tables 4.2.6.8 and 6.1.1.4'
P P 0.1023 0.0942 'International Tables Vol C Tables 4.2.6.8 and 6.1.1.4'
Cl Cl 0.1484 0.1585 'International Tables Vol C Tables 4.2.6.8 and 6.1.1.4'
Pd Pd -0.9988 1.0072 'International Tables Vol C Tables 4.2.6.8 and 6.1.1.4'

loop_
_geom_angle_atom_site_label_1
_geom_angle_atom_site_label_2
_geom_angle_atom_site_label_3
_geom_angle
_geom_angle_publ_flag
P1 Pd P2 96.31(3) y
P1 Pd Cl2 89.73(3) y
P2 Pd Cl2 173.65(3) y
P1 Pd Cl1 174.78(3) y
P2 Pd Cl1 84.21(3) y
Cl2 Pd Cl1 89.59(3) y
N P1 C11 100.78(11) ?
N P1 C21 113.55(12) ?
C11 P1 C21 105.57(12) ?
N P1 Pd 116.42(8) ?
C11 P1 Pd 117.68(9) ?
C21 P1 Pd 102.80(9) ?
C51 P2 C61 108.22(13) ?
C51 P2 C46 102.53(13) ?
C61 P2 C46 101.10(13) ?
C51 P2 Pd 110.51(9) ?
C61 P2 Pd 110.97(10) ?
C46 P2 Pd 122.40(9) ?
CN1 N CN2 115.0(2) ?
CN1 N P1 119.84(16) y
CN2 N P1 120.59(17) y
C45 C46 C41 118.7(3) ?
C45 C46 P2 121.8(2) ?
C41 C46 P2 119.4(2) ?
C21 C22 C23 120.3(3) ?
C21 C22 H22 119.9 ?
C23 C22 H22 119.9 ?
C36 C31 C32 118.3(3) ?
C36 C31 CN1 122.0(3) ?
C32 C31 CN1 119.7(3) ?
N CN1 C31 112.4(2) ?
N CN1 HN1A 109.1 ?
C31 CN1 HN1A 109.1 ?
N CN1 HN1B 109.1 ?
C31 CN1 HN1B 109.1 ?
HN1A CN1 HN1B 107.9 ?
C44 C45 C46 120.6(3) ?
C44 C45 H45 119.7 ?
C46 C45 H45 119.7 ?
C22 C21 C26 118.8(3) ?
C22 C21 P1 124.4(2) ?
C26 C21 P1 116.4(2) ?
C24 C25 C26 120.5(3) ?
C24 C25 H25 119.7 ?
C26 C25 H25 119.7 ?
N CN2 C41 112.2(2) ?
N CN2 HN2A 109.2 ?
C41 CN2 HN2A 109.2 ?
N CN2 HN2B 109.2 ?
C41 CN2 HN2B 109.2 ?
HN2A CN2 HN2B 107.9 ?
C16 C11 C12 118.5(3) ?
C16 C11 P1 123.3(2) ?
C12 C11 P1 118.1(2) ?
C42 C41 C46 119.2(3) ?
C42 C41 CN2 119.5(3) ?
C46 C41 CN2 121.0(2) ?
C25 C26 C21 120.4(3) ?
C25 C26 H26 119.8 ?
C21 C26 H26 119.8 ?
C11 C16 C15 120.2(3) ?
C11 C16 H16 119.9 ?
C15 C16 H16 119.9 ?
C56 C51 C52 118.5(3) ?
C56 C51 P2 122.9(2) ?
C52 C51 P2 118.6(2) ?
C43 C42 C41 121.6(3) ?
C43 C42 H42 119.2 ?
C41 C42 H42 119.2 ?
C13 C12 C11 120.8(3) ?
C13 C12 H12 119.6 ?
C11 C12 H12 119.6 ?
C48 C61 C62 118.9(3) ?
C48 C61 P2 120.8(2) ?
C62 C61 P2 120.0(2) ?
C55 C56 C51 120.8(3) ?
C55 C56 H56 119.6 ?
C51 C56 H56 119.6 ?
C53 C52 C51 119.7(4) ?
C53 C52 H52 120.1 ?
C51 C52 H52 120.1 ?
C61 C62 C63 119.7(4) ?
C61 C62 H62 120.2 ?
C63 C62 H62 120.2 ?
C14 C13 C12 119.8(4) ?
C14 C13 H13 120.1 ?
C12 C13 H13 120.1 ?
C24 C23 C22 120.6(3) ?
C24 C23 H23 119.7 ?
C22 C23 H23 119.7 ?
C31 C36 C35 121.5(3) ?
C31 C36 H36 119.2 ?
C35 C36 H36 119.2 ?
C34 C35 C36 119.4(3) ?
C34 C35 H35 120.3 ?
C36 C35 H35 120.3 ?
C34 C33 C32 120.5(3) ?
C34 C33 H33 119.8 ?
C32 C33 H33 119.8 ?
C31 C32 C33 120.6(3) ?
C31 C32 H32 119.7 ?
C33 C32 H32 119.7 ?
C43 C44 C45 120.3(3) ?
C43 C44 H44 119.8 ?
C45 C44 H44 119.8 ?
C54 C55 C56 120.0(4) ?
C54 C55 H55 120 ?
C56 C55 H55 120 ?
C25 C24 C23 119.4(3) ?
C25 C24 H24 120.3 ?
C23 C24 H24 120.3 ?
C15 C14 C13 120.4(3) ?
C15 C14 H14 119.8 ?
C13 C14 H14 119.8 ?
C14 C15 C16 120.3(3) ?
C14 C15 H15 119.9 ?
C16 C15 H15 119.9 ?
C07 C02 C03 118.1(5) ?
C07 C02 C01 120.8(5) ?
C03 C02 C01 121.0(5) ?
C50 C64 C63 119.9(4) ?
C50 C64 H64 120 ?
C63 C64 H64 120 ?
C44 C43 C42 119.7(3) ?
C44 C43 H43 120.2 ?
C42 C43 H43 120.2 ?
C33 C34 C35 119.6(3) ?
C33 C34 H34 120.2 ?
C35 C34 H34 120.2 ?
C55 C54 C53 121.1(4) ?
C55 C54 H54 119.5 ?
C53 C54 H54 119.5 ?
C64 C63 C62 120.4(4) ?
C64 C63 H63 119.8 ?
C62 C63 H63 119.8 ?
C50 C48 C61 120.1(4) ?
C50 C48 H48 119.9 ?
C61 C48 H48 119.9 ?
C04 C05 C06 120.2(6) ?
C04 C05 H05 119.9 ?
C06 C05 H05 119.9 ?
C64 C50 C48 121.0(4) ?
C64 C50 H50 119.5 ?
C48 C50 H50 119.5 ?
C05 C04 C03 120.8(6) ?
C05 C04 H04 119.6 ?
C03 C04 H04 119.6 ?
C02 C07 C06 121.1(5) ?
C02 C07 H07 119.4 ?
C06 C07 H07 119.4 ?
C54 C53 C52 119.9(4) ?
C54 C53 H53 120 ?
C52 C53 H53 120 ?
C04 C03 C02 119.7(5) ?
C04 C03 H03 120.2 ?
C02 C03 H03 120.2 ?
C05 C06 C07 120.1(6) ?
C05 C06 H06 120 ?
C07 C06 H06 120 ?
C02 C01 H01A 109.5 ?
C02 C01 H01B 109.5 ?
H01A C01 H01B 109.5 ?
C02 C01 H01C 109.5 ?
H01A C01 H01C 109.5 ?
H01B C01 H01C 109.5 ?

loop_
_geom_bond_atom_site_label_1
_geom_bond_atom_site_label_2
_geom_bond_distance
_geom_bond_publ_flag
Pd P1 2.2556(8) y
Pd P2 2.2749(8) y
Pd Cl2 2.3338(8) y
Pd Cl1 2.3521(9) y
P1 N 1.671(2) y
P1 C11 1.814(3) ?
P1 C21 1.825(3) ?
P2 C51 1.805(3) ?
P2 C61 1.826(3) ?
P2 C46 1.838(3) ?
N CN1 1.481(3) y
N CN2 1.481(3) y
C46 C45 1.395(4) ?
C46 C41 1.402(4) ?
C22 C21 1.378(4) ?
C22 C23 1.389(4) ?
C22 H22 0.9300 ?
C31 C36 1.370(4) ?
C31 C32 1.378(4) ?
C31 CN1 1.511(4) ?
CN1 HN1A 0.9700 ?
CN1 HN1B 0.9700 ?
C45 C44 1.386(4) ?
C45 H45 0.9300 ?
C21 C26 1.396(4) ?
C25 C24 1.375(5) ?
C25 C26 1.379(4) ?
C25 H25 0.9300 ?
CN2 C41 1.502(4) ?
CN2 HN2A 0.9700 ?
CN2 HN2B 0.9700 ?
C11 C16 1.376(4) ?
C11 C12 1.386(4) ?
C41 C42 1.384(4) ?
C26 H26 0.9300 ?
C16 C15 1.390(4) ?
C16 H16 0.9300 ?
C51 C56 1.385(4) ?
C51 C52 1.393(4) ?
C42 C43 1.371(4) ?
C42 H42 0.9300 ?
C12 C13 1.379(4) ?
C12 H12 0.9300 ?
C61 C48 1.380(4) ?
C61 C62 1.382(4) ?
C56 C55 1.381(4) ?
C56 H56 0.9300 ?
C52 C53 1.392(5) ?
C52 H52 0.9300 ?
C62 C63 1.393(5) ?
C62 H62 0.9300 ?
C13 C14 1.365(5) ?
C13 H13 0.9300 ?
C23 C24 1.376(4) ?
C23 H23 0.9300 ?
C36 C35 1.389(4) ?
C36 H36 0.9300 ?
C35 C34 1.375(4) ?
C35 H35 0.9300 ?
C33 C34 1.368(5) ?
C33 C32 1.386(4) ?
C33 H33 0.9300 ?
C32 H32 0.9300 ?
C44 C43 1.368(4) ?
C44 H44 0.9300 ?
C55 C54 1.346(5) ?
C55 H55 0.9300 ?
C24 H24 0.9300 ?
C14 C15 1.359(5) ?
C14 H14 0.9300 ?
C15 H15 0.9300 ?
C02 C07 1.365(5) ?
C02 C03 1.404(6) ?
C02 C01 1.499(6) ?
C64 C50 1.354(6) ?
C64 C63 1.358(6) ?
C64 H64 0.9300 ?
C43 H43 0.9300 ?
C34 H34 0.9300 ?
C54 C53 1.367(6) ?
C54 H54 0.9300 ?
C63 H63 0.9300 ?
C48 C50 1.375(4) ?
C48 H48 0.9300 ?
C05 C04 1.353(7) ?
C05 C06 1.357(6) ?
C05 H05 0.9300 ?
C50 H50 0.9300 ?
C04 C03 1.362(7) ?
C04 H04 0.9300 ?
C07 C06 1.366(6) ?
C07 H07 0.9300 ?
C53 H53 0.9300 ?
C03 H03 0.9300 ?
C06 H06 0.9300 ?
C01 H01A 0.9600 ?
C01 H01B 0.9600 ?
C01 H01C 0.9600 ?

loop_
_geom_hbond_atom_site_label_D
_geom_hbond_atom_site_label_H
_geom_hbond_atom_site_label_A
_geom_hbond_site_symmetry_A
_geom_hbond_distance_DH
_geom_hbond_distance_HA
_geom_hbond_distance_DA
_geom_hbond_angle_DHA
CN1 HN1B Cl1 4_565 0.97 2.81 3.709(3) 155
C64 H64 Cl2 4_665 0.93 2.78 3.664(4) 159

loop_
_geom_torsion_atom_site_label_1
_geom_torsion_atom_site_label_2
_geom_torsion_atom_site_label_3
_geom_torsion_atom_site_label_4
_geom_torsion
_geom_torsion_publ_flag
Cl2 Pd P1 C11 11.15(10) y
Cl2 Pd P1 C21 -104.32(9) y
Cl2 Pd P1 N 130.91(9) y
Cl1 Pd P2 C51 51.98(11) y
Cl1 Pd P2 C61 -68.08(10) y
Cl1 Pd P2 C46 172.76(11) y
P2 C46 C41 CN2 -10.3(3) y
P1 N CN2 C41 76.8(3) y
C46 C41 CN2 N -86.6(3) y
